data_2201947
loop_
_publ_author_name
'M. Sukeri M. Yusof'
'Bohari M. Yamin'
'Mustaffa Shamsudin'

_publ_section_title
;
 <i>N</i>-(<i>N</i>-Benzoylhydrazinocarbothioyl)benzamide
;
_journal_issue 6
_journal_name_full 'Acta Crystallographica Section E'
_journal_page_first o810
_journal_page_last o811
_journal_paper_doi 10.1107/S1600536803010110
_journal_volume 59
_journal_year 2003
_chemical_formula_iupac 'C15 H13 N3 O2 S'
_chemical_formula_moiety 'C15 H13 N3 O2 S'
_chemical_formula_sum 'C15 H13 N3 O2 S'
_chemical_formula_weight 299.34
_chemical_name_systematic
;
N-(N-Benzoyl-hydrazinocarbothioyl)-benzamide
;
_space_group_IT_number 14
_symmetry_cell_setting monoclinic
_symmetry_space_group_name_Hall '-P 2ybc'
_symmetry_space_group_name_H-M 'P 1 21/c 1'
_atom_sites_solution_hydrogens geom
_atom_sites_solution_primary direct
_atom_sites_solution_secondary difmap
_audit_creation_method SHELXL-97
_cell_angle_alpha 90.00
_cell_angle_beta 117.705(2)
_cell_angle_gamma 90.00
_cell_formula_units_Z 4
_cell_length_a 14.7949(19)
_cell_length_b 7.7004(10)
_cell_length_c 13.9577(18)
_cell_measurement_reflns_used 1584
_cell_measurement_temperature 273(2)
_cell_measurement_theta_max 27.5
_cell_measurement_theta_min 1.6
_cell_volume 1407.8(3)
_computing_cell_refinement 'SAINT (Siemens, 1996)'
_computing_data_collection 'SMART (Siemens, 1996)'
_computing_data_reduction SAINT
_computing_molecular_graphics SHELXTL
_computing_publication_material 'SHELXTL, PARST (Nardelli, 1995) and PLATON (Spek, 1990)'
_computing_structure_refinement 'SHELXTL (Sheldrick, 1997)'
_computing_structure_solution 'SHELXTL (Sheldrick, 1997)'
_diffrn_ambient_temperature 273(2)
_diffrn_detector_area_resol_mean 83.66
_diffrn_measured_fraction_theta_full 0.96
_diffrn_measured_fraction_theta_max 0.96
_diffrn_measurement_device_type 'Bruker SMART APEX CCD area-detector'
_diffrn_measurement_method \w
_diffrn_radiation_monochromator graphite
_diffrn_radiation_source 'fine-focus sealed tube'
_diffrn_radiation_type MoK\a
_diffrn_radiation_wavelength 0.71073
_diffrn_reflns_av_R_equivalents 0.043
_diffrn_reflns_av_sigmaI/netI 0.080
_diffrn_reflns_limit_h_max 18
_diffrn_reflns_limit_h_min -17
_diffrn_reflns_limit_k_max 9
_diffrn_reflns_limit_k_min -9
_diffrn_reflns_limit_l_max 13
_diffrn_reflns_limit_l_min -18
_diffrn_reflns_number 7907
_diffrn_reflns_theta_full 27.5
_diffrn_reflns_theta_max 27.5
_diffrn_reflns_theta_min 1.6
_diffrn_standards_decay_% 0
_diffrn_standards_interval_count 0
_diffrn_standards_interval_time 0
_diffrn_standards_number 0
_exptl_absorpt_coefficient_mu 0.238
_exptl_absorpt_correction_T_max 0.9766
_exptl_absorpt_correction_T_min 0.8804
_exptl_absorpt_correction_type multi-scan
_exptl_absorpt_process_details '(SADABS; Sheldrick, 1996)'
_exptl_crystal_colour Colourless
_exptl_crystal_density_diffrn 1.412
_exptl_crystal_density_method 'not measured'
_exptl_crystal_description Slab
_exptl_crystal_F_000 624
_exptl_crystal_size_max 0.55
_exptl_crystal_size_mid 0.21
_exptl_crystal_size_min 0.10
_refine_diff_density_max 0.20
_refine_diff_density_min -0.19
_refine_ls_extinction_method none
_refine_ls_goodness_of_fit_ref 1.05
_refine_ls_hydrogen_treatment constr
_refine_ls_matrix_type full
_refine_ls_number_parameters 190
_refine_ls_number_reflns 3097
_refine_ls_number_restraints 0
_refine_ls_restrained_S_all 1.05
_refine_ls_R_factor_all 0.097
_refine_ls_R_factor_gt 0.057
_refine_ls_shift/su_max <0.001
_refine_ls_shift/su_mean 0.000
_refine_ls_structure_factor_coef Fsqd
_refine_ls_weighting_details 'calc w = 1/[\s^2^(Fo^2^)+(0.0304P)^2^+0.1794P] where P = (Fo^2^+2Fc^2^)/3'
_refine_ls_weighting_scheme calc
_refine_ls_wR_factor_gt 0.118
_refine_ls_wR_factor_ref 0.133
_reflns_number_gt 1925
_reflns_number_total 3097
_reflns_threshold_expression I>2\s(I)
_cod_data_source_file cv6191.cif
_cod_data_source_block I
_cod_depositor_comments
;
The following automatic conversions were performed:
'_symmetry_cell_setting' value 'Monoclinic' changed to 'monoclinic'
according to '/home/saulius/struct/CIF-dictionaries/cif_core.dic'
dictionary named 'cif_core.dic' version 2.4.1 from 2010-06-29.

Automatic conversion script
Id: cif_fix_enum 1527 2010-12-29 10:47:43Z saulius 

The following automatic conversions were performed:

'_symmetry_cell_setting' value 'Monoclinic' changed to 'monoclinic'
according to /home/saulius/struct/CIF-dictionaries/cif_core.dic
dictionary named 'cif_core.dic' version 2.4.1 from 2010-06-29.

Automatic conversion script
Id: cif_fix_values 1715 2011-07-08 13:25:40Z adriana 
;
_cod_original_sg_symbol_H-M 'P 21/c'
_cod_database_code 2201947
_cod_database_fobs_code 2201947

loop_
_symmetry_equiv_pos_as_xyz
'x, y, z'
'-x, y+1/2, -z+1/2'
'-x, -y, -z'
'x, -y-1/2, z-1/2'

loop_
_atom_site_label
_atom_site_fract_x
_atom_site_fract_y
_atom_site_fract_z
_atom_site_U_iso_or_equiv
_atom_site_adp_type
_atom_site_calc_flag
_atom_site_refinement_flags
_atom_site_occupancy
_atom_site_disorder_assembly
_atom_site_disorder_group
_atom_site_type_symbol
S1 0.19008(5) 0.07097(11) 0.41368(6) 0.0628(3) Uani d . 1 . . S
O1 0.49547(13) 0.1887(3) 0.43281(15) 0.0610(5) Uani d . 1 . . O
O2 0.30605(14) 0.0778(3) 0.13136(15) 0.0602(6) Uani d . 1 . . O
N1 0.37856(14) 0.1982(3) 0.49423(16) 0.0427(5) Uani d . 1 . . N
H1A 0.3677 0.2337 0.5464 0.051 Uiso calc R 1 . . H
N2 0.31213(15) 0.0790(3) 0.32451(17) 0.0474(6) Uani d . 1 . . N
H2A 0.3688 0.1062 0.3251 0.057 Uiso calc R 1 . . H
N3 0.23692(16) -0.0041(3) 0.23624(17) 0.0513(6) Uani d . 1 . . N
H3A 0.1896 -0.0601 0.2424 0.062 Uiso calc R 1 . . H
C1 0.54332(19) 0.3085(3) 0.7024(2) 0.0487(7) Uani d . 1 . . C
H1B 0.4880 0.2551 0.7049 0.058 Uiso calc R 1 . . H
C2 0.61817(19) 0.3866(4) 0.7941(2) 0.0519(7) Uani d . 1 . . C
H2B 0.6133 0.3848 0.8582 0.062 Uiso calc R 1 . . H
C3 0.6996(2) 0.4668(3) 0.7912(2) 0.0503(7) Uani d . 1 . . C
H3B 0.7492 0.5213 0.8527 0.060 Uiso calc R 1 . . H
C4 0.7076(2) 0.4663(4) 0.6969(2) 0.0542(7) Uani d . 1 . . C
H4A 0.7630 0.5202 0.6950 0.065 Uiso calc R 1 . . H
C5 0.63453(19) 0.3868(3) 0.6054(2) 0.0479(7) Uani d . 1 . . C
H5A 0.6414 0.3850 0.5425 0.057 Uiso calc R 1 . . H
C6 0.55034(17) 0.3092(3) 0.6068(2) 0.0398(6) Uani d . 1 . . C
C7 0.47454(18) 0.2282(3) 0.5049(2) 0.0430(6) Uani d . 1 . . C
C8 0.29731(18) 0.1172(3) 0.4087(2) 0.0420(6) Uani d . 1 . . C
C9 0.23762(19) 0.0024(3) 0.1402(2) 0.0432(6) Uani d . 1 . . C
C10 0.15052(18) -0.0874(3) 0.0494(2) 0.0410(6) Uani d . 1 . . C
C11 0.1361(2) -0.0548(4) -0.0539(2) 0.0554(7) Uani d . 1 . . C
H11A 0.1808 0.0186 -0.0642 0.067 Uiso calc R 1 . . H
C12 0.0556(2) -0.1308(4) -0.1423(2) 0.0662(9) Uani d . 1 . . C
H12A 0.0465 -0.1087 -0.2118 0.079 Uiso calc R 1 . . H
C13 -0.0104(2) -0.2379(4) -0.1279(3) 0.0605(8) Uani d . 1 . . C
H13A -0.0646 -0.2883 -0.1875 0.073 Uiso calc R 1 . . H
C14 0.0029(2) -0.2711(4) -0.0262(3) 0.0599(8) Uani d . 1 . . C
H14A -0.0423 -0.3442 -0.0166 0.072 Uiso calc R 1 . . H
C15 0.0835(2) -0.1964(3) 0.0630(2) 0.0531(7) Uani d . 1 . . C
H15A 0.0924 -0.2199 0.1322 0.064 Uiso calc R 1 . . H

loop_
_atom_site_aniso_label
_atom_site_aniso_U_11
_atom_site_aniso_U_22
_atom_site_aniso_U_33
_atom_site_aniso_U_12
_atom_site_aniso_U_13
_atom_site_aniso_U_23
S1 0.0491(4) 0.0989(6) 0.0431(5) -0.0197(4) 0.0236(4) -0.0082(4)
O1 0.0516(11) 0.0927(15) 0.0472(12) -0.0114(10) 0.0302(10) -0.0224(11)
O2 0.0541(11) 0.0819(14) 0.0466(12) -0.0176(10) 0.0250(10) -0.0064(10)
N1 0.0416(11) 0.0568(13) 0.0318(12) -0.0026(9) 0.0189(10) -0.0048(10)
N2 0.0425(11) 0.0610(14) 0.0384(13) -0.0084(10) 0.0186(10) -0.0088(11)
N3 0.0505(13) 0.0657(14) 0.0382(14) -0.0157(11) 0.0209(11) -0.0105(11)
C1 0.0424(14) 0.0644(18) 0.0448(17) -0.0046(12) 0.0249(13) -0.0025(13)
C2 0.0512(16) 0.0726(19) 0.0340(15) -0.0008(14) 0.0216(14) -0.0049(13)
C3 0.0478(15) 0.0590(17) 0.0382(16) -0.0030(12) 0.0150(13) -0.0081(13)
C4 0.0461(15) 0.0690(19) 0.0501(18) -0.0121(13) 0.0246(14) -0.0035(14)
C5 0.0490(15) 0.0617(17) 0.0383(15) -0.0042(13) 0.0248(13) -0.0018(13)
C6 0.0384(13) 0.0452(14) 0.0356(14) 0.0029(10) 0.0171(12) -0.0001(11)
C7 0.0412(13) 0.0516(15) 0.0396(16) 0.0008(11) 0.0216(13) -0.0009(12)
C8 0.0453(14) 0.0478(15) 0.0326(14) 0.0015(11) 0.0178(12) 0.0012(11)
C9 0.0452(14) 0.0465(15) 0.0374(15) 0.0031(11) 0.0187(13) -0.0011(12)
C10 0.0413(13) 0.0445(14) 0.0372(15) 0.0029(11) 0.0182(12) -0.0032(12)
C11 0.0553(16) 0.071(2) 0.0427(18) -0.0040(14) 0.0255(14) -0.0066(14)
C12 0.0666(19) 0.089(2) 0.0397(18) -0.0009(17) 0.0220(16) -0.0145(16)
C13 0.0503(16) 0.0607(19) 0.055(2) 0.0006(14) 0.0115(15) -0.0169(15)
C14 0.0500(16) 0.0540(18) 0.067(2) -0.0053(13) 0.0204(16) -0.0027(15)
C15 0.0535(16) 0.0558(17) 0.0482(18) -0.0014(13) 0.0220(14) 0.0016(14)

loop_
_atom_type_symbol
_atom_type_description
_atom_type_scat_dispersion_real
_atom_type_scat_dispersion_imag
_atom_type_scat_source
C C 0.0033 0.0016 'International Tables Vol C Tables 4.2.6.8 and 6.1.1.4'
H H 0.0000 0.0000 'International Tables Vol C Tables 4.2.6.8 and 6.1.1.4'
N N 0.0061 0.0033 'International Tables Vol C Tables 4.2.6.8 and 6.1.1.4'
O O 0.0106 0.0060 'International Tables Vol C Tables 4.2.6.8 and 6.1.1.4'
S S 0.1246 0.1234 'International Tables Vol C Tables 4.2.6.8 and 6.1.1.4'

loop_
_geom_angle_atom_site_label_1
_geom_angle_atom_site_label_2
_geom_angle_atom_site_label_3
_geom_angle
_geom_angle_publ_flag
C7 N1 C8 127.3(2) yes
C7 N1 H1A 116.4 ?
C8 N1 H1A 116.4 ?
C8 N2 N3 120.0(2) ?
C8 N2 H2A 120.0 ?
N3 N2 H2A 120.0 ?
C9 N3 N2 119.8(2) yes
C9 N3 H3A 120.1 ?
N2 N3 H3A 120.1 ?
C2 C1 C6 120.2(2) ?
C2 C1 H1B 119.9 ?
C6 C1 H1B 119.9 ?
C3 C2 C1 120.4(2) ?
C3 C2 H2B 119.8 ?
C1 C2 H2B 119.8 ?
C2 C3 C4 119.7(2) ?
C2 C3 H3B 120.2 ?
C4 C3 H3B 120.2 ?
C5 C4 C3 120.6(2) ?
C5 C4 H4A 119.7 ?
C3 C4 H4A 119.7 ?
C4 C5 C6 120.1(2) ?
C4 C5 H5A 120.0 ?
C6 C5 H5A 120.0 ?
C1 C6 C5 119.0(2) ?
C1 C6 C7 124.2(2) ?
C5 C6 C7 116.8(2) ?
O1 C7 N1 120.9(2) ?
O1 C7 C6 121.9(2) ?
N1 C7 C6 117.2(2) ?
N2 C8 N1 115.4(2) yes
N2 C8 S1 123.08(19) ?
N1 C8 S1 121.54(19) ?
O2 C9 N3 120.6(2) ?
O2 C9 C10 124.2(2) ?
N3 C9 C10 115.2(2) ?
C15 C10 C11 119.0(2) ?
C15 C10 C9 123.8(2) ?
C11 C10 C9 117.2(2) ?
C10 C11 C12 120.4(3) ?
C10 C11 H11A 119.8 ?
C12 C11 H11A 119.8 ?
C13 C12 C11 120.2(3) ?
C13 C12 H12A 119.9 ?
C11 C12 H12A 119.9 ?
C12 C13 C14 120.0(3) ?
C12 C13 H13A 120.0 ?
C14 C13 H13A 120.0 ?
C13 C14 C15 120.3(3) ?
C13 C14 H14A 119.8 ?
C15 C14 H14A 119.8 ?
C10 C15 C14 120.1(3) ?
C10 C15 H15A 119.9 ?
C14 C15 H15A 119.9 ?

loop_
_geom_bond_atom_site_label_1
_geom_bond_atom_site_label_2
_geom_bond_site_symmetry_2
_geom_bond_distance
_geom_bond_publ_flag
S1 C8 . 1.659(3) yes
O1 C7 . 1.221(3) yes
O2 C9 . 1.222(3) yes
N1 C7 . 1.376(3) yes
N1 C8 . 1.388(3) yes
N1 H1A . 0.8600 ?
N2 C8 . 1.324(3) yes
N2 N3 . 1.375(3) yes
N2 H2A . 0.8600 ?
N3 C9 . 1.346(3) yes
N3 H3A . 0.8600 ?
C1 C2 . 1.381(3) ?
C1 C6 . 1.385(3) ?
C1 H1B . 0.9300 ?
C2 C3 . 1.371(3) ?
C2 H2B . 0.9300 ?
C3 C4 . 1.376(4) ?
C3 H3B . 0.9300 ?
C4 C5 . 1.375(4) ?
C4 H4A . 0.9300 ?
C5 C6 . 1.390(3) ?
C5 H5A . 0.9300 ?
C6 C7 . 1.479(3) ?
C9 C10 . 1.493(3) ?
C10 C15 . 1.378(3) ?
C10 C11 . 1.379(4) ?
C11 C12 . 1.385(4) ?
C11 H11A . 0.9300 ?
C12 C13 . 1.362(4) ?
C12 H12A . 0.9300 ?
C13 C14 . 1.364(4) ?
C13 H13A . 0.9300 ?
C14 C15 . 1.387(4) ?
C14 H14A . 0.9300 ?
C15 H15A . 0.9300 ?

loop_
_geom_hbond_atom_site_label_D
_geom_hbond_atom_site_label_H
_geom_hbond_atom_site_label_A
_geom_hbond_site_symmetry_A
_geom_hbond_distance_DH
_geom_hbond_distance_HA
_geom_hbond_distance_DA
_geom_hbond_angle_DHA
_geom_hbond_publ_flag
N2 H2A O1 1_555 0.86 1.88 2.558(3) 134 yes
N3 H3A S1 1_555 0.86 2.59 2.923(2) 104 yes
N1 H1A O2 4_566 0.86 2.31 3.114(3) 155 yes
C2 H2B O1 4_566 0.93 2.47 3.263(4) 142 yes

loop_
_cod_related_entry_id
_cod_related_entry_database
_cod_related_entry_code
1 ChemSpider 3678664
